data_2216848
loop_
_publ_author_name
'Xin Xiao'
'Ming-Qiang Wu'
'Yun-Qian Zhang'
'Sai-Feng Xue'
'Zhu Tao'

_publ_section_title
;
 2,2'-Dimethylbutane-1,4-diyldipyridinium dibromide dihydrate
;
_journal_coeditor_code XU2371
_journal_issue 12
_journal_name_full 'Acta Crystallographica Section E'
_journal_page_first o4897
_journal_page_last o4897
_journal_paper_doi 10.1107/S1600536807060448
_journal_volume 63
_journal_year 2007
_chemical_formula_iupac 'C16 H22 N2 2+, 2Br -, 2H2 O'
_chemical_formula_moiety 'C16 H22 N2 2+, 2(Br -), 2(H2 O)'
_chemical_formula_sum 'C16 H26 Br2 N2 O2'
_chemical_formula_weight 438.21
_chemical_name_systematic
;
2,2'-Dimethylbutane-1,4-diyldipyridinium dibromide dihydrate
;
_space_group_IT_number 19
_symmetry_cell_setting orthorhombic
_symmetry_space_group_name_Hall 'P 2ac 2ab'
_symmetry_space_group_name_H-M 'P 21 21 21'
_atom_sites_solution_hydrogens geom
_atom_sites_solution_primary direct
_atom_sites_solution_secondary difmap
_audit_creation_method SHELXL-97
_cell_angle_alpha 90.00
_cell_angle_beta 90.00
_cell_angle_gamma 90.00
_cell_formula_units_Z 4
_cell_length_a 7.3604(12)
_cell_length_b 9.4157(14)
_cell_length_c 28.6294(19)
_cell_measurement_reflns_used 3436
_cell_measurement_temperature 293(2)
_cell_measurement_theta_max 25.00
_cell_measurement_theta_min 1.42
_cell_volume 1984.1(5)
_computing_cell_refinement 'SAINT (Bruker, 2002)'
_computing_data_collection 'SMART (Bruker, 2002)'
_computing_data_reduction 'SAINT (Bruker, 2002)'
_computing_molecular_graphics 'Ortep-3 for Windows (Farrugia, 1997)'
_computing_publication_material 'WinGX (Farrugia, 1999)'
_computing_structure_refinement 'SHELXL97 (Sheldrick, 1997)'
_computing_structure_solution 'SHELXS97 (Sheldrick, 1997)'
_diffrn_ambient_temperature 293(2)
_diffrn_measured_fraction_theta_full 0.992
_diffrn_measured_fraction_theta_max 0.992
_diffrn_measurement_device_type 'Bruker SMART CCD area-detector'
_diffrn_measurement_method '\f and \w scan'
_diffrn_radiation_monochromator graphite
_diffrn_radiation_source 'fine-focus sealed tube'
_diffrn_radiation_type MoK\a
_diffrn_radiation_wavelength 0.71073
_diffrn_reflns_av_R_equivalents 0.0346
_diffrn_reflns_av_sigmaI/netI 0.0385
_diffrn_reflns_limit_h_max 8
_diffrn_reflns_limit_h_min -8
_diffrn_reflns_limit_k_max 10
_diffrn_reflns_limit_k_min -11
_diffrn_reflns_limit_l_max 34
_diffrn_reflns_limit_l_min -34
_diffrn_reflns_number 13083
_diffrn_reflns_theta_full 25.00
_diffrn_reflns_theta_max 25.00
_diffrn_reflns_theta_min 1.42
_diffrn_standards_interval_count 0
_diffrn_standards_interval_time 0
_diffrn_standards_number 0
_exptl_absorpt_coefficient_mu 4.093
_exptl_absorpt_correction_T_max 0.545
_exptl_absorpt_correction_T_min 0.425
_exptl_absorpt_correction_type multi-scan
_exptl_absorpt_process_details '(SADABS; Bruker, 2005)'
_exptl_crystal_colour colorless
_exptl_crystal_density_diffrn 1.467
_exptl_crystal_density_method 'not measured'
_exptl_crystal_description prism
_exptl_crystal_F_000 888
_exptl_crystal_size_max 0.23
_exptl_crystal_size_mid 0.18
_exptl_crystal_size_min 0.15
_refine_diff_density_max 0.339
_refine_diff_density_min -0.486
_refine_ls_abs_structure_details 'Flack (1983), 1399 Friedels Pairs'
_refine_ls_abs_structure_Flack -0.002(13)
_refine_ls_extinction_method none
_refine_ls_goodness_of_fit_ref 1.078
_refine_ls_hydrogen_treatment constr
_refine_ls_matrix_type full
_refine_ls_number_parameters 200
_refine_ls_number_reflns 3436
_refine_ls_number_restraints 0
_refine_ls_restrained_S_all 1.078
_refine_ls_R_factor_all 0.0414
_refine_ls_R_factor_gt 0.0327
_refine_ls_shift/su_max 0.001
_refine_ls_shift/su_mean 0.000
_refine_ls_structure_factor_coef Fsqd
_refine_ls_weighting_details 'calc w=1/[\s^2^(Fo^2^)+(0.0412P)^2^+0.1829P] where P=(Fo^2^+2Fc^2^)/3'
_refine_ls_weighting_scheme calc
_refine_ls_wR_factor_gt 0.0769
_refine_ls_wR_factor_ref 0.0794
_reflns_number_gt 2997
_reflns_number_total 3436
_reflns_threshold_expression i>2\s(I)
_cod_data_source_file xu2371.cif
_cod_data_source_block I
_cod_database_code 2216848
_cod_database_fobs_code 2216848

loop_
_symmetry_equiv_pos_as_xyz
'x, y, z'
'-x+1/2, -y, z+1/2'
'x+1/2, -y+1/2, -z'
'-x, y+1/2, -z+1/2'

loop_
_atom_site_type_symbol
_atom_site_label
_atom_site_fract_x
_atom_site_fract_y
_atom_site_fract_z
_atom_site_U_iso_or_equiv
_atom_site_adp_type
_atom_site_calc_flag
_atom_site_refinement_flags
_atom_site_occupancy
C C1 0.3499(7) 0.3486(5) 0.46614(13) 0.0585(12) Uani d . 1
H H1A 0.3618 0.4496 0.4696 0.088 Uiso calc R 1
H H1B 0.4662 0.3045 0.4708 0.088 Uiso calc R 1
H H1C 0.2655 0.3132 0.4889 0.088 Uiso calc R 1
C C2 0.2813(5) 0.3147(4) 0.41772(12) 0.0380(9) Uani d . 1
C C3 0.2511(6) 0.1763(4) 0.40263(15) 0.0470(10) Uani d . 1
H H3 0.2707 0.1013 0.4231 0.056 Uiso calc R 1
C C4 0.1930(6) 0.1487(5) 0.35815(16) 0.0528(11) Uani d . 1
H H4 0.1759 0.0556 0.3483 0.063 Uiso calc R 1
C C5 0.1599(6) 0.2610(5) 0.32796(16) 0.0563(12) Uani d . 1
H H5 0.1194 0.2440 0.2977 0.068 Uiso calc R 1
C C6 0.1871(6) 0.3955(5) 0.34302(13) 0.0486(11) Uani d . 1
H H6 0.1650 0.4707 0.3228 0.058 Uiso calc R 1
C C7 0.2788(6) 0.5759(4) 0.39991(15) 0.0442(10) Uani d . 1
H H7A 0.2652 0.5884 0.4334 0.053 Uiso calc R 1
H H7B 0.1890 0.6349 0.3845 0.053 Uiso calc R 1
C C8 0.4688(5) 0.6224(4) 0.38512(13) 0.0401(9) Uani d . 1
H H8A 0.4897 0.5950 0.3529 0.048 Uiso calc R 1
H H8B 0.5584 0.5746 0.4044 0.048 Uiso calc R 1
C C9 0.4917(5) 0.7830(4) 0.38998(13) 0.0398(9) Uani d . 1
H H9A 0.4731 0.8107 0.4223 0.048 Uiso calc R 1
H H9B 0.4016 0.8312 0.3710 0.048 Uiso calc R 1
C C10 0.6838(6) 0.8269(4) 0.37417(14) 0.0435(10) Uani d . 1
H H10A 0.7717 0.7962 0.3973 0.052 Uiso calc R 1
H H10B 0.7126 0.7801 0.3449 0.052 Uiso calc R 1
C C11 0.7408(6) 1.0636(5) 0.40605(14) 0.0495(11) Uani d . 1
H H11 0.7641 1.0185 0.4343 0.059 Uiso calc R 1
C C12 0.7511(6) 1.2078(5) 0.40395(17) 0.0564(12) Uani d . 1
H H12 0.7805 1.2606 0.4303 0.068 Uiso calc R 1
C C13 0.7174(6) 1.2733(4) 0.36221(19) 0.0590(13) Uani d . 1
H H13 0.7256 1.3716 0.3600 0.071 Uiso calc R 1
C C14 0.6711(6) 1.1947(5) 0.32338(16) 0.0563(12) Uani d . 1
H H14 0.6470 1.2405 0.2953 0.068 Uiso calc R 1
C C15 0.6601(5) 1.0457(4) 0.32589(13) 0.0418(9) Uani d . 1
C C16 0.6124(7) 0.9537(5) 0.28430(13) 0.0645(12) Uani d . 1
H H16A 0.7151 0.8959 0.2761 0.097 Uiso calc R 1
H H16B 0.5806 1.0131 0.2583 0.097 Uiso calc R 1
H H16C 0.5114 0.8938 0.2921 0.097 Uiso calc R 1
N N1 0.2468(4) 0.4236(3) 0.38756(10) 0.0364(7) Uani d . 1
N N2 0.6973(4) 0.9831(3) 0.36796(10) 0.0381(7) Uani d . 1
O O1 -0.2299(5) 0.5469(4) 0.28463(13) 0.0811(11) Uani d . 1
H H1WA -0.1382 0.6180 0.2861 0.097 Uiso d R 1
H H1WB -0.1451 0.4919 0.2701 0.097 Uiso d R 1
O O2 0.4977(7) 0.6342(4) 0.53256(19) 0.130(2) Uani d . 1
H H2WA 0.5903 0.6036 0.5111 0.156 Uiso d R 1
H H2WB 0.4962 0.7385 0.5297 0.156 Uiso d R 1
Br Br1 0.10716(6) 0.79001(4) 0.292950(14) 0.05101(13) Uani d . 1
Br Br2 0.87524(7) 0.52517(5) 0.477339(16) 0.06024(15) Uani d . 1

loop_
_atom_site_aniso_label
_atom_site_aniso_U_11
_atom_site_aniso_U_22
_atom_site_aniso_U_33
_atom_site_aniso_U_12
_atom_site_aniso_U_13
_atom_site_aniso_U_23
C1 0.092(4) 0.044(2) 0.039(2) -0.002(2) -0.008(2) 0.0094(19)
C2 0.043(2) 0.034(2) 0.037(2) -0.0037(17) 0.0040(16) 0.0050(17)
C3 0.051(2) 0.033(2) 0.057(3) 0.0013(18) 0.003(2) 0.006(2)
C4 0.050(3) 0.043(2) 0.065(3) -0.008(2) -0.002(2) -0.016(2)
C5 0.051(3) 0.068(3) 0.050(3) -0.005(2) -0.007(2) -0.014(2)
C6 0.051(3) 0.060(3) 0.034(2) 0.002(2) -0.0045(18) 0.008(2)
C7 0.055(3) 0.028(2) 0.049(2) 0.0055(18) 0.012(2) 0.0043(18)
C8 0.054(2) 0.028(2) 0.039(2) 0.0021(18) 0.0041(18) -0.0012(18)
C9 0.049(2) 0.034(2) 0.037(2) 0.0022(18) 0.0049(18) -0.0003(18)
C10 0.050(2) 0.033(2) 0.047(2) 0.0024(18) -0.0026(19) -0.0017(18)
C11 0.057(3) 0.051(3) 0.041(2) -0.004(2) -0.006(2) -0.006(2)
C12 0.066(3) 0.037(3) 0.067(3) -0.011(2) 0.006(2) -0.006(2)
C13 0.055(3) 0.027(2) 0.094(4) -0.001(2) 0.022(3) 0.003(3)
C14 0.054(3) 0.055(3) 0.060(3) 0.008(2) 0.018(2) 0.022(2)
C15 0.036(2) 0.048(2) 0.041(2) -0.0006(18) 0.0075(17) 0.0087(19)
C16 0.067(3) 0.086(3) 0.040(2) -0.006(3) -0.002(2) 0.006(2)
N1 0.0419(18) 0.0311(17) 0.0361(17) -0.0011(13) 0.0052(14) 0.0039(14)
N2 0.0415(17) 0.0353(17) 0.0375(17) -0.0034(14) 0.0021(14) 0.0011(15)
O1 0.088(2) 0.063(2) 0.092(3) -0.0154(19) 0.028(2) -0.016(2)
O2 0.147(4) 0.048(2) 0.196(5) -0.004(2) 0.107(4) -0.001(3)
Br1 0.0583(2) 0.0496(2) 0.0451(2) -0.0059(2) -0.0037(2) 0.00105(19)
Br2 0.0632(3) 0.0460(2) 0.0715(3) -0.0087(2) 0.0086(3) 0.0003(2)

loop_
_atom_type_symbol
_atom_type_description
_atom_type_scat_dispersion_real
_atom_type_scat_dispersion_imag
_atom_type_scat_source
C C 0.0033 0.0016 'International Tables Vol C Tables 4.2.6.8 and 6.1.1.4'
H H 0.0000 0.0000 'International Tables Vol C Tables 4.2.6.8 and 6.1.1.4'
N N 0.0061 0.0033 'International Tables Vol C Tables 4.2.6.8 and 6.1.1.4'
O O 0.0106 0.0060 'International Tables Vol C Tables 4.2.6.8 and 6.1.1.4'
Br Br -0.2901 2.4595 'International Tables Vol C Tables 4.2.6.8 and 6.1.1.4'

loop_
_geom_angle_atom_site_label_1
_geom_angle_atom_site_label_2
_geom_angle_atom_site_label_3
_geom_angle
C2 C1 H1A 109.5
C2 C1 H1B 109.5
H1A C1 H1B 109.5
C2 C1 H1C 109.5
H1A C1 H1C 109.5
H1B C1 H1C 109.5
N1 C2 C3 118.5(3)
N1 C2 C1 119.0(3)
C3 C2 C1 122.5(4)
C4 C3 C2 121.2(4)
C4 C3 H3 119.4
C2 C3 H3 119.4
C3 C4 C5 119.3(4)
C3 C4 H4 120.3
C5 C4 H4 120.3
C6 C5 C4 119.3(4)
C6 C5 H5 120.4
C4 C5 H5 120.4
C5 C6 N1 121.5(4)
C5 C6 H6 119.2
N1 C6 H6 119.2
N1 C7 C8 110.7(3)
N1 C7 H7A 109.5
C8 C7 H7A 109.5
N1 C7 H7B 109.5
C8 C7 H7B 109.5
H7A C7 H7B 108.1
C7 C8 C9 111.1(3)
C7 C8 H8A 109.4
C9 C8 H8A 109.4
C7 C8 H8B 109.4
C9 C8 H8B 109.4
H8A C8 H8B 108.0
C8 C9 C10 109.8(3)
C8 C9 H9A 109.7
C10 C9 H9A 109.7
C8 C9 H9B 109.7
C10 C9 H9B 109.7
H9A C9 H9B 108.2
N2 C10 C9 111.2(3)
N2 C10 H10A 109.4
C9 C10 H10A 109.4
N2 C10 H10B 109.4
C9 C10 H10B 109.4
H10A C10 H10B 108.0
C12 C11 N2 122.1(4)
C12 C11 H11 119.0
N2 C11 H11 119.0
C11 C12 C13 118.6(4)
C11 C12 H12 120.7
C13 C12 H12 120.7
C12 C13 C14 120.5(4)
C12 C13 H13 119.7
C14 C13 H13 119.7
C13 C14 C15 120.5(4)
C13 C14 H14 119.7
C15 C14 H14 119.7
N2 C15 C14 117.6(4)
N2 C15 C16 119.5(4)
C14 C15 C16 122.9(4)
C15 C16 H16A 109.5
C15 C16 H16B 109.5
H16A C16 H16B 109.5
C15 C16 H16C 109.5
H16A C16 H16C 109.5
H16B C16 H16C 109.5
C2 N1 C6 120.1(3)
C2 N1 C7 122.8(3)
C6 N1 C7 117.0(3)
C11 N2 C15 120.7(3)
C11 N2 C10 118.0(3)
C15 N2 C10 121.2(3)
H1WA O1 H1WB 86.2
H2WA O2 H2WB 104.7

loop_
_geom_bond_atom_site_label_1
_geom_bond_atom_site_label_2
_geom_bond_distance
C1 C2 1.510(5)
C1 H1A 0.9600
C1 H1B 0.9600
C1 H1C 0.9600
C2 N1 1.364(5)
C2 C3 1.390(6)
C3 C4 1.368(6)
C3 H3 0.9300
C4 C5 1.387(6)
C4 H4 0.9300
C5 C6 1.353(6)
C5 H5 0.9300
C6 N1 1.374(5)
C6 H6 0.9300
C7 N1 1.496(5)
C7 C8 1.526(5)
C7 H7A 0.9700
C7 H7B 0.9700
C8 C9 1.528(5)
C8 H8A 0.9700
C8 H8B 0.9700
C9 C10 1.541(6)
C9 H9A 0.9700
C9 H9B 0.9700
C10 N2 1.485(5)
C10 H10A 0.9700
C10 H10B 0.9700
C11 C12 1.360(6)
C11 N2 1.366(5)
C11 H11 0.9300
C12 C13 1.368(7)
C12 H12 0.9300
C13 C14 1.378(7)
C13 H13 0.9300
C14 C15 1.407(6)
C14 H14 0.9300
C15 N2 1.368(5)
C15 C16 1.513(6)
C16 H16A 0.9600
C16 H16B 0.9600
C16 H16C 0.9600
O1 H1WA 0.9515
O1 H1WB 0.9117
O2 H2WA 0.9619
O2 H2WB 0.9857

loop_
_geom_hbond_atom_site_label_D
_geom_hbond_atom_site_label_H
_geom_hbond_atom_site_label_A
_geom_hbond_site_symmetry_A
_geom_hbond_distance_DH
_geom_hbond_distance_HA
_geom_hbond_distance_DA
_geom_hbond_angle_DHA
O1 H1WA Br1 . 0.95 2.43 3.384(3) 176.4
O1 H1WB Br1 4_545 0.91 2.64 3.406(4) 142.7
O2 H2WA Br2 . 0.96 2.42 3.358(4) 163.5
O2 H2WB Br2 3_466 0.99 2.41 3.344(4) 158.9

loop_
_cod_related_entry_id
_cod_related_entry_database
_cod_related_entry_code
1 ChemSpider 21120169
